data_2216873
loop_
_publ_author_name
'You, Wei'
'Yang, Xue-Yun'
'Yao, Cheng'
'Huang, Wei'

_publ_section_title
;Bis(4'-chloro-2,2':6',2''-terpyridine-\k^3^<i>N</i>,<i>N</i>',<i>N</i>'')iron(II)
 dinitrate dihydrate
;
_journal_coeditor_code AT2511
_journal_issue 1
_journal_name_full 'Acta Crystallographica Section E'
_journal_page_first m79
_journal_page_last m79
_journal_paper_doi 10.1107/S1600536807062836
_journal_volume 64
_journal_year 2008
_chemical_formula_iupac '[Fe (C15 H10 Cl N3)2] (N O3)2, 2H2 O'
_chemical_formula_moiety 'C30 H20 Cl2 Fe N6, 2(N O3), 2(H2 O)'
_chemical_formula_sum 'C30 H24 Cl2 Fe N8 O8'
_chemical_formula_weight 751.32
_chemical_name_systematic
;
Bis(4'-chloro-2,2':6',2''-terpyridine-\k^3^N,N',N'')iron(II) dinitrate
dihydrate
;
_space_group_IT_number 15
_symmetry_cell_setting monoclinic
_symmetry_space_group_name_Hall '-C 2yc'
_symmetry_space_group_name_H-M 'C 1 2/c 1'
_atom_sites_solution_hydrogens geom
_atom_sites_solution_primary direct
_atom_sites_solution_secondary difmap
_audit_creation_method SHELXL-97
_cell_angle_alpha 90.00
_cell_angle_beta 102.668(2)
_cell_angle_gamma 90.00
_cell_formula_units_Z 4
_cell_length_a 18.049(2)
_cell_length_b 18.255(3)
_cell_length_c 10.0741(14)
_cell_measurement_reflns_used 2481
_cell_measurement_temperature 291(2)
_cell_measurement_theta_max 25.008
_cell_measurement_theta_min 2.319
_cell_volume 3238.5(8)
_computing_cell_refinement 'SAINT (Bruker, 2000)'
_computing_data_collection 'SMART (Bruker, 2000)'
_computing_data_reduction 'SAINT (Bruker, 2000)'
_computing_molecular_graphics 'SHELXTL (Bruker, 2000)'
_computing_publication_material 'SHELXTL (Bruker, 2000)'
_computing_structure_refinement 'SHELXTL (Bruker, 2000)'
_computing_structure_solution 'SHELXTL (Bruker, 2000)'
_diffrn_ambient_temperature 291(2)
_diffrn_measured_fraction_theta_full 0.998
_diffrn_measured_fraction_theta_max 0.998
_diffrn_measurement_device_type 'Bruker SMART 1K CCD area-detector'
_diffrn_measurement_method '\f and \w scans'
_diffrn_radiation_monochromator graphite
_diffrn_radiation_source 'fine-focus sealed tube'
_diffrn_radiation_type MoK\a
_diffrn_radiation_wavelength 0.71073
_diffrn_reflns_av_R_equivalents 0.0421
_diffrn_reflns_av_sigmaI/netI 0.0432
_diffrn_reflns_limit_h_max 22
_diffrn_reflns_limit_h_min -21
_diffrn_reflns_limit_k_max 22
_diffrn_reflns_limit_k_min -15
_diffrn_reflns_limit_l_max 11
_diffrn_reflns_limit_l_min -12
_diffrn_reflns_number 8547
_diffrn_reflns_theta_full 26.00
_diffrn_reflns_theta_max 26.00
_diffrn_reflns_theta_min 1.61
_diffrn_standards_decay_% 0
_diffrn_standards_interval_count 0
_diffrn_standards_interval_time 0
_diffrn_standards_number 0
_exptl_absorpt_coefficient_mu 0.695
_exptl_absorpt_correction_T_max 0.9308
_exptl_absorpt_correction_T_min 0.9223
_exptl_absorpt_correction_type multi-scan
_exptl_absorpt_process_details '(SADABS; Bruker, 2000)'
_exptl_crystal_colour red
_exptl_crystal_density_diffrn 1.541
_exptl_crystal_density_method 'not measured'
_exptl_crystal_description block
_exptl_crystal_F_000 1536
_exptl_crystal_size_max 0.12
_exptl_crystal_size_mid 0.10
_exptl_crystal_size_min 0.10
_refine_diff_density_max 0.425
_refine_diff_density_min -0.415
_refine_ls_extinction_method none
_refine_ls_goodness_of_fit_ref 0.966
_refine_ls_hydrogen_treatment mixed
_refine_ls_matrix_type full
_refine_ls_number_parameters 233
_refine_ls_number_reflns 3192
_refine_ls_number_restraints 0
_refine_ls_restrained_S_all 0.966
_refine_ls_R_factor_all 0.0675
_refine_ls_R_factor_gt 0.0420
_refine_ls_shift/su_max 0.000
_refine_ls_shift/su_mean 0.000
_refine_ls_structure_factor_coef Fsqd
_refine_ls_weighting_details 'calc w=1/[\s^2^(Fo^2^)+(0.0635P)^2^] where P=(Fo^2^+2Fc^2^)/3'
_refine_ls_weighting_scheme calc
_refine_ls_wR_factor_gt 0.1071
_refine_ls_wR_factor_ref 0.1155
_reflns_number_gt 2120
_reflns_number_total 3192
_reflns_threshold_expression >2sigma(I)
_cod_data_source_file at2511.cif
_cod_data_source_block I
_cod_original_sg_symbol_H-M 'C 2/c'
_cod_database_code 2216873
_cod_database_fobs_code 2216873

loop_
_symmetry_equiv_pos_as_xyz
'x, y, z'
'-x, y, -z+1/2'
'x+1/2, y+1/2, z'
'-x+1/2, y+1/2, -z+1/2'
'-x, -y, -z'
'x, -y, z-1/2'
'-x+1/2, -y+1/2, -z'
'x+1/2, -y+1/2, z-1/2'

loop_
_atom_site_type_symbol
_atom_site_label
_atom_site_fract_x
_atom_site_fract_y
_atom_site_fract_z
_atom_site_U_iso_or_equiv
_atom_site_adp_type
_atom_site_calc_flag
_atom_site_refinement_flags
_atom_site_occupancy
Fe Fe1 1.0000 0.25347(2) 0.2500 0.04349(18) Uani d S 1
C C1 0.89844(14) 0.28704(15) 0.4385(3) 0.0581(7) Uani d . 1
H H1 0.9074 0.3364 0.4250 0.070 Uiso calc R 1
C C2 0.85298(17) 0.26824(18) 0.5259(3) 0.0733(9) Uani d . 1
H H2 0.8330 0.3045 0.5727 0.088 Uiso calc R 1
C C3 0.83702(17) 0.19608(19) 0.5445(3) 0.0737(9) Uani d . 1
H H3 0.8058 0.1829 0.6027 0.088 Uiso calc R 1
C C4 0.86806(14) 0.14357(16) 0.4753(3) 0.0609(7) Uani d . 1
H H4 0.8569 0.0943 0.4844 0.073 Uiso calc R 1
C C5 0.91552(13) 0.16424(13) 0.3929(2) 0.0484(6) Uani d . 1
C C6 0.95684(13) 0.11401(13) 0.3214(2) 0.0490(6) Uani d . 1
C C7 0.95566(15) 0.03835(13) 0.3241(3) 0.0566(7) Uani d . 1
H H7 0.9262 0.0130 0.3739 0.068 Uiso calc R 1
C C8 1.0000 0.00191(19) 0.2500 0.0569(10) Uani d S 1
C C9 0.87358(14) 0.22036(15) 0.0110(3) 0.0552(7) Uani d . 1
H H9 0.8832 0.1710 0.0305 0.066 Uiso calc R 1
C C10 0.81690(16) 0.23907(17) -0.0981(3) 0.0652(8) Uani d . 1
H H10 0.7888 0.2028 -0.1514 0.078 Uiso calc R 1
C C11 0.80185(16) 0.31174(18) -0.1283(3) 0.0674(8) Uani d . 1
H H11 0.7634 0.3251 -0.2019 0.081 Uiso calc R 1
C C12 0.84469(14) 0.36479(15) -0.0478(3) 0.0582(7) Uani d . 1
H H12 0.8358 0.4143 -0.0666 0.070 Uiso calc R 1
C C13 0.90054(12) 0.34274(13) 0.0603(2) 0.0459(6) Uani d . 1
C C14 0.94967(13) 0.39307(13) 0.1540(2) 0.0461(6) Uani d . 1
C C15 0.94826(14) 0.46877(13) 0.1511(3) 0.0554(7) Uani d . 1
H H15 0.9137 0.4941 0.0849 0.066 Uiso calc R 1
C C16 1.0000 0.50551(19) 0.2500 0.0563(9) Uani d S 1
Cl Cl1 1.0000 -0.09281(5) 0.2500 0.0883(4) Uani d S 1
Cl Cl2 1.0000 0.60025(6) 0.2500 0.0908(4) Uani d S 1
H H4A 0.8087(18) 0.0502(17) -0.052(3) 0.069(11) Uiso d . 1
H H4B 0.809(3) 0.036(3) 0.071(5) 0.16(2) Uiso d . 1
N N1 0.93034(11) 0.23672(10) 0.3718(2) 0.0483(5) Uani d . 1
N N2 1.0000 0.15050(14) 0.2500 0.0450(7) Uani d S 1
N N3 0.91592(11) 0.27102(10) 0.0912(2) 0.0462(5) Uani d . 1
N N4 1.0000 0.35651(14) 0.2500 0.0421(6) Uani d S 1
N N5 0.72096(17) 0.05138(16) 0.6869(3) 0.0819(8) Uani d . 1
O O1 0.7680(2) 0.0029(2) 0.7212(3) 0.1692(17) Uani d . 1
O O2 0.6813(2) 0.05091(14) 0.5761(4) 0.1604(16) Uani d . 1
O O3 0.71662(18) 0.09870(17) 0.7664(3) 0.1287(11) Uani d . 1
O O4 0.84123(15) 0.04554(14) 0.0124(3) 0.0804(7) Uani d . 1

loop_
_atom_site_aniso_label
_atom_site_aniso_U_11
_atom_site_aniso_U_22
_atom_site_aniso_U_33
_atom_site_aniso_U_12
_atom_site_aniso_U_13
_atom_site_aniso_U_23
Fe1 0.0474(3) 0.0321(3) 0.0510(3) 0.000 0.0108(2) 0.000
C1 0.0563(16) 0.0513(16) 0.0695(18) -0.0025(13) 0.0201(14) -0.0072(14)
C2 0.075(2) 0.075(2) 0.078(2) -0.0025(17) 0.0355(17) -0.0120(17)
C3 0.0697(19) 0.087(2) 0.072(2) -0.0072(17) 0.0318(16) 0.0073(18)
C4 0.0575(16) 0.0599(17) 0.0656(17) -0.0099(14) 0.0140(14) 0.0088(15)
C5 0.0479(14) 0.0449(14) 0.0500(14) -0.0026(12) 0.0059(11) 0.0047(12)
C6 0.0509(14) 0.0398(14) 0.0520(15) -0.0021(12) 0.0020(12) 0.0048(12)
C7 0.0576(16) 0.0429(15) 0.0612(17) -0.0068(13) -0.0043(13) 0.0098(13)
C8 0.062(2) 0.0336(19) 0.063(2) 0.000 -0.013(2) 0.000
C9 0.0576(16) 0.0470(14) 0.0608(17) -0.0072(12) 0.0128(13) -0.0106(13)
C10 0.0645(18) 0.071(2) 0.0578(17) -0.0130(16) 0.0088(14) -0.0152(15)
C11 0.0615(17) 0.082(2) 0.0537(17) -0.0016(16) 0.0021(13) -0.0035(16)
C12 0.0598(16) 0.0551(16) 0.0566(16) 0.0010(13) 0.0058(13) 0.0016(13)
C13 0.0450(13) 0.0427(14) 0.0497(14) 0.0014(11) 0.0094(11) 0.0014(11)
C14 0.0468(14) 0.0388(13) 0.0506(14) 0.0008(11) 0.0060(11) 0.0008(11)
C15 0.0576(16) 0.0406(14) 0.0635(17) 0.0034(12) 0.0035(13) 0.0068(12)
C16 0.066(2) 0.0329(18) 0.068(2) 0.000 0.011(2) 0.000
Cl1 0.1096(9) 0.0342(5) 0.1052(9) 0.000 -0.0113(7) 0.000
Cl2 0.1091(9) 0.0332(5) 0.1170(10) 0.000 -0.0033(8) 0.000
N1 0.0486(12) 0.0416(12) 0.0539(12) 0.0015(9) 0.0095(10) 0.0020(9)
N2 0.0479(16) 0.0347(15) 0.0522(17) 0.000 0.0107(13) 0.000
N3 0.0512(12) 0.0390(11) 0.0501(12) -0.0044(9) 0.0147(9) -0.0042(9)
N4 0.0444(15) 0.0335(14) 0.0480(16) 0.000 0.0096(13) 0.000
N5 0.083(2) 0.0703(19) 0.082(2) -0.0056(15) -0.0041(17) -0.0227(16)
O1 0.159(3) 0.232(5) 0.097(2) 0.093(3) -0.015(2) -0.032(2)
O2 0.204(3) 0.0771(18) 0.142(3) 0.033(2) -0.089(3) -0.0424(18)
O3 0.154(3) 0.114(2) 0.116(2) -0.015(2) 0.025(2) -0.0545(19)
O4 0.0779(16) 0.0696(15) 0.0858(18) 0.0044(12) 0.0011(16) -0.0029(13)

loop_
_atom_type_symbol
_atom_type_description
_atom_type_scat_dispersion_real
_atom_type_scat_dispersion_imag
_atom_type_scat_source
C C 0.0033 0.0016 'International Tables Vol C Tables 4.2.6.8 and 6.1.1.4'
Cl Cl 0.1484 0.1585 'International Tables Vol C Tables 4.2.6.8 and 6.1.1.4'
Fe Fe 0.3463 0.8444 'International Tables Vol C Tables 4.2.6.8 and 6.1.1.4'
N N 0.0061 0.0033 'International Tables Vol C Tables 4.2.6.8 and 6.1.1.4'
O O 0.0106 0.0060 'International Tables Vol C Tables 4.2.6.8 and 6.1.1.4'
H H 0.0000 0.0000 'International Tables Vol C Tables 4.2.6.8 and 6.1.1.4'

loop_
_geom_angle_atom_site_label_1
_geom_angle_atom_site_label_2
_geom_angle_atom_site_label_3
_geom_angle_site_symmetry_1
_geom_angle_site_symmetry_3
_geom_angle
_geom_angle_publ_flag
N2 Fe1 N4 . . 180.0000(10) y
N2 Fe1 N1 . . 81.04(6) y
N4 Fe1 N1 . . 98.96(6) y
N2 Fe1 N1 . 2_755 81.04(6) ?
N4 Fe1 N1 . 2_755 98.96(6) ?
N1 Fe1 N1 . 2_755 162.09(11) y
N2 Fe1 N3 . . 99.34(6) y
N4 Fe1 N3 . . 80.66(6) y
N1 Fe1 N3 . . 92.75(8) y
N1 Fe1 N3 2_755 . 90.14(8) y
N2 Fe1 N3 . 2_755 99.34(6) ?
N4 Fe1 N3 . 2_755 80.66(6) ?
N1 Fe1 N3 . 2_755 90.14(8) ?
N1 Fe1 N3 2_755 2_755 92.75(8) ?
N3 Fe1 N3 . 2_755 161.33(11) y
N1 C1 C2 . . 122.2(3) ?
N1 C1 H1 . . 118.9 ?
C2 C1 H1 . . 118.9 ?
C3 C2 C1 . . 120.1(3) ?
C3 C2 H2 . . 120.0 ?
C1 C2 H2 . . 120.0 ?
C2 C3 C4 . . 118.7(3) ?
C2 C3 H3 . . 120.6 ?
C4 C3 H3 . . 120.6 ?
C5 C4 C3 . . 119.6(3) ?
C5 C4 H4 . . 120.2 ?
C3 C4 H4 . . 120.2 ?
C4 C5 N1 . . 121.8(2) ?
C4 C5 C6 . . 125.3(2) ?
N1 C5 C6 . . 112.9(2) ?
N2 C6 C7 . . 121.2(2) ?
N2 C6 C5 . . 111.7(2) ?
C7 C6 C5 . . 127.1(2) ?
C8 C7 C6 . . 117.3(3) ?
C8 C7 H7 . . 121.4 ?
C6 C7 H7 . . 121.4 ?
C7 C8 C7 . 2_755 122.3(3) ?
C7 C8 Cl1 . . 118.84(17) ?
C7 C8 Cl1 2_755 . 118.84(17) ?
N3 C9 C10 . . 122.3(3) ?
N3 C9 H9 . . 118.8 ?
C10 C9 H9 . . 118.8 ?
C9 C10 C11 . . 119.6(3) ?
C9 C10 H10 . . 120.2 ?
C11 C10 H10 . . 120.2 ?
C10 C11 C12 . . 119.1(3) ?
C10 C11 H11 . . 120.4 ?
C12 C11 H11 . . 120.4 ?
C13 C12 C11 . . 118.6(3) ?
C13 C12 H12 . . 120.7 ?
C11 C12 H12 . . 120.7 ?
N3 C13 C12 . . 122.8(2) ?
N3 C13 C14 . . 113.0(2) ?
C12 C13 C14 . . 124.2(2) ?
N4 C14 C15 . . 121.1(2) ?
N4 C14 C13 . . 111.6(2) ?
C15 C14 C13 . . 127.3(2) ?
C16 C15 C14 . . 117.6(2) ?
C16 C15 H15 . . 121.2 ?
C14 C15 H15 . . 121.2 ?
C15 C16 C15 . 2_755 121.9(3) ?
C15 C16 Cl2 . . 119.06(16) ?
C15 C16 Cl2 2_755 . 119.06(16) ?
C1 N1 C5 . . 117.6(2) ?
C1 N1 Fe1 . . 127.63(18) ?
C5 N1 Fe1 . . 114.76(16) ?
C6 N2 C6 2_755 . 120.7(3) ?
C6 N2 Fe1 2_755 . 119.65(14) ?
C6 N2 Fe1 . . 119.65(14) ?
C9 N3 C13 . . 117.5(2) ?
C9 N3 Fe1 . . 127.40(18) ?
C13 N3 Fe1 . . 115.06(15) ?
C14 N4 C14 2_755 . 120.7(3) ?
C14 N4 Fe1 2_755 . 119.65(13) ?
C14 N4 Fe1 . . 119.65(13) ?
O2 N5 O3 . . 121.5(4) ?
O2 N5 O1 . . 119.9(3) ?
O3 N5 O1 . . 118.6(3) ?
H4A O4 H4B . . 95(3) ?

loop_
_geom_bond_atom_site_label_1
_geom_bond_atom_site_label_2
_geom_bond_site_symmetry_2
_geom_bond_distance
_geom_bond_publ_flag
Fe1 N2 . 1.880(3) y
Fe1 N4 . 1.881(3) y
Fe1 N1 . 1.964(2) y
Fe1 N1 2_755 1.964(2) y
Fe1 N3 . 1.975(2) y
Fe1 N3 2_755 1.975(2) y
C1 N1 . 1.340(3) ?
C1 C2 . 1.373(4) ?
C1 H1 . 0.9300 ?
C2 C3 . 1.370(4) ?
C2 H2 . 0.9300 ?
C3 C4 . 1.374(4) ?
C3 H3 . 0.9300 ?
C4 C5 . 1.370(3) ?
C4 H4 . 0.9300 ?
C5 N1 . 1.375(3) ?
C5 C6 . 1.467(3) ?
C6 N2 . 1.346(3) ?
C6 C7 . 1.382(3) ?
C7 C8 . 1.379(3) ?
C7 H7 . 0.9300 ?
C8 C7 2_755 1.379(3) ?
C8 Cl1 . 1.729(4) ?
C9 N3 . 1.349(3) ?
C9 C10 . 1.371(4) ?
C9 H9 . 0.9300 ?
C10 C11 . 1.375(4) ?
C10 H10 . 0.9300 ?
C11 C12 . 1.385(4) ?
C11 H11 . 0.9300 ?
C12 C13 . 1.372(3) ?
C12 H12 . 0.9300 ?
C13 N3 . 1.360(3) ?
C13 C14 . 1.468(3) ?
C14 N4 . 1.349(3) ?
C14 C15 . 1.382(3) ?
C15 C16 . 1.381(3) ?
C15 H15 . 0.9300 ?
C16 C15 2_755 1.381(3) ?
C16 Cl2 . 1.729(4) ?
N2 C6 2_755 1.346(3) ?
N4 C14 2_755 1.349(3) ?
N5 O2 . 1.187(3) ?
N5 O3 . 1.193(3) ?
N5 O1 . 1.223(4) ?
O4 H4A . 0.78(3) ?
O4 H4B . 0.93(5) ?

loop_
_geom_hbond_atom_site_label_D
_geom_hbond_atom_site_label_H
_geom_hbond_atom_site_label_A
_geom_hbond_site_symmetry_A
_geom_hbond_distance_DH
_geom_hbond_distance_HA
_geom_hbond_distance_DA
_geom_hbond_angle_DHA
O4 H4B O1 6 0.93(5) 1.96(5) 2.859(5) 162(4)
O4 H4A O3 1_554 0.78(3) 2.36(3) 3.114(4) 164(3)
O4 H4A O1 1_554 0.78(3) 2.40(3) 3.042(4) 140(3)
